data_4309291
loop_
_publ_author_name
'Amanda C. Bean'
'Kent Abney'
'Brian L. Scott'
'Wolfgang Runde'

_publ_section_title
;
Structural Characterization of the First Hydroxo-Bridged Plutonium
Compound, (PuO2)2(IO3)(\m2-OH)3
;
_journal_name_full 'Inorganic Chemistry'
_journal_page_first 5209
_journal_page_last 5211
_journal_paper_doi 10.1021/ic0507464
_journal_volume 44
_journal_year 2005
_chemical_formula_sum 'I O10 Pu2'
_chemical_formula_weight 767.90
_chemical_name_systematic
;
  ?
;
_space_group_IT_number 14
_symmetry_cell_setting monoclinic
_symmetry_space_group_name_Hall '-P 2yn'
_symmetry_space_group_name_H-M 'P 1 21/n 1'
_atom_sites_solution_hydrogens geom
_atom_sites_solution_primary direct
_atom_sites_solution_secondary difmap
_audit_creation_method SHELXL-97
_cell_angle_alpha 90.00
_cell_angle_beta 90.179(5)
_cell_angle_gamma 90.00
_cell_formula_units_Z 4
_cell_length_a 7.1641(17)
_cell_length_b 10.520(3)
_cell_length_c 11.561(3)
_cell_measurement_temperature 203(2)
_cell_volume 871.3(4)
_computing_cell_refinement 'Bruker SAINT (v. 5.00, Bruker 1998)'
_computing_data_collection 'Siemens SMART (v. 4.202, Siemens 1996)'
_computing_data_reduction 'Bruker SAINT (v. 5.00, Bruker 1998)'
_computing_molecular_graphics 'Bruker AXS SHEXTL (v. 5.10)'
_computing_publication_material 'SHELXL-97 (Sheldrick, 1997)'
_computing_structure_refinement 'SHELXL-97 (Sheldrick, 1997)'
_computing_structure_solution 'SHELXS-97 (Sheldrick, 1990)'
_diffrn_ambient_temperature 203(2)
_diffrn_measured_fraction_theta_full 0.933
_diffrn_measured_fraction_theta_max 0.928
_diffrn_measurement_device_type 'Bruker P4 with Smart 1K CCD'
_diffrn_measurement_method ' \f scans'
_diffrn_radiation_monochromator graphite
_diffrn_radiation_source 'fine-focus sealed tube'
_diffrn_radiation_type MoK\a
_diffrn_radiation_wavelength 0.71073
_diffrn_reflns_av_R_equivalents 0.0553
_diffrn_reflns_av_sigmaI/netI 0.0334
_diffrn_reflns_limit_h_max 7
_diffrn_reflns_limit_h_min -8
_diffrn_reflns_limit_k_max 12
_diffrn_reflns_limit_k_min -12
_diffrn_reflns_limit_l_max 13
_diffrn_reflns_limit_l_min -13
_diffrn_reflns_number 5025
_diffrn_reflns_theta_full 25.00
_diffrn_reflns_theta_max 25.31
_diffrn_reflns_theta_min 2.62
_diffrn_standards_decay_% '< 2'
_exptl_absorpt_coefficient_mu 18.571
_exptl_absorpt_correction_T_max 0.5237
_exptl_absorpt_correction_T_min 0.2141
_exptl_absorpt_correction_type empirical
_exptl_absorpt_process_details 'SADABS (Sheldrick, 1996)'
_exptl_crystal_colour red-orange
_exptl_crystal_density_diffrn 5.876
_exptl_crystal_density_method 'not measured'
_exptl_crystal_description plate
_exptl_crystal_F_000 1284
_exptl_crystal_size_max 0.12
_exptl_crystal_size_mid 0.08
_exptl_crystal_size_min 0.04
_refine_diff_density_max 10.712
_refine_diff_density_min -9.077
_refine_diff_density_rms 1.166
_refine_ls_extinction_method none
_refine_ls_goodness_of_fit_ref 1.614
_refine_ls_hydrogen_treatment mixed
_refine_ls_matrix_type full
_refine_ls_number_parameters 119
_refine_ls_number_reflns 1445
_refine_ls_number_restraints 0
_refine_ls_restrained_S_all 1.614
_refine_ls_R_factor_all 0.0396
_refine_ls_R_factor_gt 0.0388
_refine_ls_shift/su_max 0.002
_refine_ls_shift/su_mean 0.000
_refine_ls_structure_factor_coef Fsqd
_refine_ls_weighting_details 'calc w=1/[\s^2^(Fo^2^)+(0.0670P)^2^+0.0000P] where P=(Fo^2^+2Fc^2^)/3'
_refine_ls_weighting_scheme calc
_refine_ls_wR_factor_gt 0.1268
_refine_ls_wR_factor_ref 0.1278
_reflns_number_gt 1412
_reflns_number_total 1445
_reflns_threshold_expression >2sigma(I)
_cod_data_source_file ic0507464si20050607_040510.cif
_cod_data_source_block ccd704lm
_cod_original_sg_symbol_H-M 'P 21/n'
_cod_database_code 4309291

loop_
_symmetry_equiv_pos_as_xyz
'x, y, z'
'-x+1/2, y+1/2, -z+1/2'
'-x, -y, -z'
'x-1/2, -y-1/2, z-1/2'

loop_
_atom_site_label
_atom_site_type_symbol
_atom_site_fract_x
_atom_site_fract_y
_atom_site_fract_z
_atom_site_U_iso_or_equiv
_atom_site_adp_type
_atom_site_occupancy
_atom_site_symmetry_multiplicity
_atom_site_calc_flag
_atom_site_refinement_flags
_atom_site_disorder_assembly
_atom_site_disorder_group
Pu1 Pu 0.08078(6) 0.20328(5) 0.17786(4) 0.0204(3) Uani 1 1 d . . .
Pu2 Pu 0.57875(7) 0.24709(5) 0.04463(5) 0.0196(3) Uani 1 1 d . . .
I1 I 0.10258(12) 0.28804(9) -0.13598(8) 0.0214(3) Uani 1 1 d . . .
O3 O 0.2562(15) 0.2604(10) -0.2613(9) 0.023(2) Uani 1 1 d . . .
O5 O 0.0141(13) 0.0493(9) 0.1353(8) 0.025(2) Uani 1 1 d . . .
O9 O 0.8933(13) 0.3071(9) 0.0364(8) 0.023(2) Uani 1 1 d . . .
O7 O 0.5063(14) 0.3917(10) 0.1039(8) 0.027(2) Uani 1 1 d . . .
O10 O 0.3987(11) 0.1384(9) 0.1875(8) 0.0194(19) Uani 1 1 d . . .
O4 O 0.1543(12) 0.3560(11) 0.2236(8) 0.027(2) Uani 1 1 d . . .
O1 O 0.1454(13) 0.4519(10) -0.1143(9) 0.029(2) Uani 1 1 d . . .
O2 O 0.2522(14) 0.2193(11) -0.0165(10) 0.028(2) Uani 1 1 d . . .
O6 O 0.6484(12) 0.1029(10) -0.0163(8) 0.026(2) Uani 1 1 d . . .
O8 O 0.5867(14) 0.3505(9) -0.1314(8) 0.027(2) Uani 1 1 d . . .

loop_
_atom_site_aniso_label
_atom_site_aniso_U_11
_atom_site_aniso_U_22
_atom_site_aniso_U_33
_atom_site_aniso_U_23
_atom_site_aniso_U_13
_atom_site_aniso_U_12
Pu1 0.0145(4) 0.0314(4) 0.0154(4) 0.0000(2) -0.0020(3) -0.00072(19)
Pu2 0.0152(4) 0.0286(4) 0.0152(4) -0.00045(17) -0.0020(3) 0.00027(18)
I1 0.0177(5) 0.0315(5) 0.0151(5) -0.0010(4) -0.0010(4) -0.0023(3)
O3 0.030(5) 0.034(6) 0.006(5) -0.004(4) 0.004(4) -0.007(4)
O5 0.021(4) 0.033(5) 0.021(5) -0.007(4) -0.001(4) -0.001(4)
O9 0.021(4) 0.034(6) 0.013(4) 0.000(4) -0.006(4) 0.004(4)
O7 0.030(5) 0.029(5) 0.022(5) -0.004(4) -0.003(4) 0.003(4)
O10 0.014(4) 0.019(4) 0.024(5) 0.002(4) 0.002(4) -0.003(3)
O4 0.017(4) 0.039(6) 0.024(5) -0.002(4) 0.006(4) -0.014(4)
O1 0.028(5) 0.028(5) 0.029(6) -0.006(4) 0.010(5) -0.004(4)
O2 0.026(5) 0.035(5) 0.024(6) 0.003(4) -0.014(5) -0.001(5)
O6 0.017(4) 0.030(5) 0.032(6) -0.013(4) 0.006(4) 0.005(4)
O8 0.031(5) 0.029(5) 0.021(5) 0.005(4) -0.010(4) -0.001(4)

loop_
_atom_type_symbol
_atom_type_description
_atom_type_scat_dispersion_real
_atom_type_scat_dispersion_imag
_atom_type_scat_source
O O 0.0106 0.0060 'International Tables Vol C Tables 4.2.6.8 and 6.1.1.4'
I I -0.4742 1.8119 'International Tables Vol C Tables 4.2.6.8 and 6.1.1.4'
Pu Pu -9.4100 4.3056 'International Tables Vol C Tables 4.2.6.8 and 6.1.1.4'

loop_
_geom_angle_atom_site_label_1
_geom_angle_atom_site_label_2
_geom_angle_atom_site_label_3
_geom_angle
_geom_angle_site_symmetry_1
_geom_angle_site_symmetry_3
_geom_angle_publ_flag
O5 Pu1 O4 178.0(4) . . ?
O5 Pu1 O8 92.6(4) . 4_566 ?
O4 Pu1 O8 86.1(4) . 4_566 ?
O5 Pu1 O9 94.5(4) . 1_455 ?
O4 Pu1 O9 87.5(4) . 1_455 ?
O8 Pu1 O9 142.1(4) 4_566 1_455 ?
O5 Pu1 O10 90.5(4) . . ?
O4 Pu1 O10 87.9(4) . . ?
O8 Pu1 O10 82.4(3) 4_566 . ?
O9 Pu1 O10 134.6(3) 1_455 . ?
O5 Pu1 O3 88.1(4) . 4_566 ?
O4 Pu1 O3 93.1(4) . 4_566 ?
O8 Pu1 O3 77.1(3) 4_566 4_566 ?
O9 Pu1 O3 66.0(3) 1_455 4_566 ?
O10 Pu1 O3 159.4(3) . 4_566 ?
O5 Pu1 O2 86.9(4) . . ?
O4 Pu1 O2 93.4(4) . . ?
O8 Pu1 O2 148.9(3) 4_566 . ?
O9 Pu1 O2 68.8(3) 1_455 . ?
O10 Pu1 O2 66.4(3) . . ?
O3 Pu1 O2 134.0(3) 4_566 . ?
O5 Pu1 Pu2 104.2(3) . . ?
O4 Pu1 Pu2 74.9(3) . . ?
O8 Pu1 Pu2 113.3(3) 4_566 . ?
O9 Pu1 Pu2 100.9(2) 1_455 . ?
O10 Pu1 Pu2 34.9(2) . . ?
O3 Pu1 Pu2 163.0(2) 4_566 . ?
O2 Pu1 Pu2 37.8(2) . . ?
O5 Pu1 Pu2 75.6(3) . 1_455 ?
O4 Pu1 Pu2 106.3(3) . 1_455 ?
O8 Pu1 Pu2 115.0(3) 4_566 1_455 ?
O9 Pu1 Pu2 33.2(2) 1_455 1_455 ?
O10 Pu1 Pu2 157.7(2) . 1_455 ?
O3 Pu1 Pu2 39.7(2) 4_566 1_455 ?
O2 Pu1 Pu2 95.1(2) . 1_455 ?
Pu2 Pu1 Pu2 131.65(2) . 1_455 ?
O6 Pu2 O7 179.1(4) . . ?
O6 Pu2 O8 92.6(4) . . ?
O7 Pu2 O8 86.8(4) . . ?
O6 Pu2 O9 86.6(4) . . ?
O7 Pu2 O9 93.9(4) . . ?
O8 Pu2 O9 79.1(3) . . ?
O6 Pu2 O10 91.1(4) . . ?
O7 Pu2 O10 89.1(4) . . ?
O8 Pu2 O10 148.2(3) . . ?
O9 Pu2 O10 132.7(3) . . ?
O6 Pu2 O2 93.1(4) . . ?
O7 Pu2 O2 86.1(4) . . ?
O8 Pu2 O2 80.1(4) . . ?
O9 Pu2 O2 159.2(4) . . ?
O10 Pu2 O2 68.1(3) . . ?
O6 Pu2 O3 100.6(4) . 4_666 ?
O7 Pu2 O3 80.3(4) . 4_666 ?
O8 Pu2 O3 140.2(3) . 4_666 ?
O9 Pu2 O3 64.6(3) . 4_666 ?
O10 Pu2 O3 69.5(3) . 4_666 ?
O2 Pu2 O3 135.5(4) . 4_666 ?
O6 Pu2 Pu1 108.6(3) . . ?
O7 Pu2 Pu1 71.1(3) . . ?
O8 Pu2 Pu1 115.3(2) . . ?
O9 Pu2 Pu1 157.7(2) . . ?
O10 Pu2 Pu1 34.7(2) . . ?
O2 Pu2 Pu1 39.8(3) . . ?
O3 Pu2 Pu1 95.8(2) 4_666 . ?
O6 Pu2 Pu1 78.1(3) . 1_655 ?
O7 Pu2 Pu1 102.7(3) . 1_655 ?
O8 Pu2 Pu1 112.0(2) . 1_655 ?
O9 Pu2 Pu1 33.8(2) . 1_655 ?
O10 Pu2 Pu1 99.66(19) . 1_655 ?
O2 Pu2 Pu1 165.0(3) . 1_655 ?
O3 Pu2 Pu1 37.6(2) 4_666 1_655 ?
Pu1 Pu2 Pu1 131.65(2) . 1_655 ?
O1 I1 O3 99.3(4) . . ?
O1 I1 O2 99.9(5) . . ?
O3 I1 O2 100.1(5) . . ?
I1 O3 Pu1 140.0(5) . 4_665 ?
I1 O3 Pu2 113.2(5) . 4_565 ?
Pu1 O3 Pu2 102.7(4) 4_665 4_565 ?
Pu2 O9 Pu1 112.9(4) . 1_655 ?
Pu1 O10 Pu2 110.4(3) . . ?
I1 O2 Pu2 134.5(6) . . ?
I1 O2 Pu1 113.1(5) . . ?
Pu2 O2 Pu1 102.3(4) . . ?
Pu1 O8 Pu2 137.4(4) 4_665 . ?

loop_
_geom_bond_atom_site_label_1
_geom_bond_atom_site_label_2
_geom_bond_distance
_geom_bond_site_symmetry_2
_geom_bond_publ_flag
Pu1 O5 1.759(9) . ?
Pu1 O4 1.771(11) . ?
Pu1 O8 2.277(9) 4_566 ?
Pu1 O9 2.379(9) 1_455 ?
Pu1 O10 2.380(8) . ?
Pu1 O3 2.461(11) 4_566 ?
Pu1 O2 2.569(12) . ?
Pu1 Pu2 3.9175(10) . ?
Pu1 Pu2 3.9352(10) 1_455 ?
Pu2 O6 1.746(10) . ?
Pu2 O7 1.748(10) . ?
Pu2 O8 2.308(9) . ?
Pu2 O9 2.342(9) . ?
Pu2 O10 2.390(9) . ?
Pu2 O2 2.459(10) . ?
Pu2 O3 2.577(10) 4_666 ?
Pu2 Pu1 3.9352(10) 1_655 ?
I1 O1 1.769(10) . ?
I1 O3 1.845(11) . ?
I1 O2 1.890(10) . ?
O3 Pu1 2.461(11) 4_665 ?
O3 Pu2 2.577(10) 4_565 ?
O9 Pu1 2.379(9) 1_655 ?
O8 Pu1 2.277(9) 4_665 ?
